data_4324577
loop_
_publ_author_name
'Xiqu Wang'
'Juergen Eckert'
'Lumei Liu'
'Allan J. Jacobson'

_publ_section_title
;
 Breathing and Twisting: An Investigation of Framework Deformation and
 Guest Packing in Single Crystals of a Microporous Vanadium
 Benzenedicarboxylate
;
_journal_name_full 'Inorganic Chemistry'
_journal_page_first 2028
_journal_page_last 2036
_journal_paper_doi 10.1021/ic1025087
_journal_volume 50
_journal_year 2011
_chemical_formula_sum 'C13.54 H15.09 O5 V'
_chemical_formula_weight 308.81
_chemical_name_systematic
; 
 ? 
;
_space_group_IT_number 19
_symmetry_space_group_name_Hall 'P 2ac 2ab'
_symmetry_space_group_name_H-M 'P 21 21 21'
_atom_sites_solution_hydrogens geom
_atom_sites_solution_primary direct
_atom_sites_solution_secondary difmap
_audit_creation_method SHELXL-97
_cell_angle_alpha 90.00
_cell_angle_beta 90.00
_cell_angle_gamma 90.00
_cell_formula_units_Z 4
_cell_length_a 6.8127(3)
_cell_length_b 13.7142(7)
_cell_length_c 16.0701(8)
_cell_measurement_reflns_used 7000
_cell_measurement_temperature 296(2)
_cell_measurement_theta_max 28.63
_cell_measurement_theta_min 2.94
_cell_volume 1501.44(13)
_computing_structure_refinement 'SHELXL-97 (Sheldrick, 1997)'
_computing_structure_solution 'SHELXS-97 (Sheldrick, 1990)'
_diffrn_ambient_temperature 296(2)
_diffrn_measured_fraction_theta_full 0.998
_diffrn_measured_fraction_theta_max 0.935
_diffrn_measurement_device_type 'Bruker ApexII'
_diffrn_measurement_method 'narrow frame'
_diffrn_radiation_monochromator graphite
_diffrn_radiation_source 'fine-focus sealed tube'
_diffrn_radiation_type MoK\a
_diffrn_radiation_wavelength 0.71073
_diffrn_reflns_av_R_equivalents 0.0241
_diffrn_reflns_av_sigmaI/netI 0.0209
_diffrn_reflns_limit_h_max 7
_diffrn_reflns_limit_h_min -8
_diffrn_reflns_limit_k_max 18
_diffrn_reflns_limit_k_min -18
_diffrn_reflns_limit_l_max 18
_diffrn_reflns_limit_l_min -21
_diffrn_reflns_number 9340
_diffrn_reflns_theta_full 25.00
_diffrn_reflns_theta_max 28.83
_diffrn_reflns_theta_min 2.94
_exptl_absorpt_coefficient_mu 0.673
_exptl_absorpt_correction_T_max 0.923
_exptl_absorpt_correction_T_min 0.761
_exptl_absorpt_correction_type multi-scan
_exptl_absorpt_process_details 'Blessing, 1995'
_exptl_crystal_colour red
_exptl_crystal_density_diffrn 1.366
_exptl_crystal_description polyhedron
_exptl_crystal_F_000 637.6
_exptl_crystal_size_max 0.25
_exptl_crystal_size_mid 0.13
_exptl_crystal_size_min 0.05
_refine_diff_density_max 0.280
_refine_diff_density_min -0.222
_refine_diff_density_rms 0.050
_refine_ls_abs_structure_details 'Flack H D (1983), Acta Cryst. A39, 876-881'
_refine_ls_abs_structure_Flack 0.50(2)
_refine_ls_extinction_method none
_refine_ls_goodness_of_fit_ref 1.046
_refine_ls_hydrogen_treatment constr
_refine_ls_matrix_type full
_refine_ls_number_parameters 182
_refine_ls_number_reflns 3557
_refine_ls_number_restraints 0
_refine_ls_restrained_S_all 1.046
_refine_ls_R_factor_all 0.0298
_refine_ls_R_factor_gt 0.0283
_refine_ls_shift/su_max 0.000
_refine_ls_shift/su_mean 0.000
_refine_ls_structure_factor_coef Fsqd
_refine_ls_weighting_details 'calc w=1/[\s^2^(Fo^2^)+(0.0523P)^2^+0.2732P] where P=(Fo^2^+2Fc^2^)/3'
_refine_ls_weighting_scheme calc
_refine_ls_wR_factor_gt 0.0765
_refine_ls_wR_factor_ref 0.0772
_reflns_number_gt 3413
_reflns_number_total 3557
_reflns_threshold_expression >2sigma(I)
_cod_data_source_file ic1025087_si_005.cif
_cod_data_source_block VObdc.cyclohexane
_cod_database_code 4324577

loop_
_symmetry_equiv_pos_as_xyz
'x, y, z'
'-x+1/2, -y, z+1/2'
'-x, y+1/2, -z+1/2'
'x+1/2, -y+1/2, -z'

loop_
_atom_site_label
_atom_site_type_symbol
_atom_site_fract_x
_atom_site_fract_y
_atom_site_fract_z
_atom_site_U_iso_or_equiv
_atom_site_adp_type
_atom_site_occupancy
_atom_site_symmetry_multiplicity
_atom_site_calc_flag
_atom_site_refinement_flags
C1 C 0.2758(3) 0.11136(13) 0.09585(10) 0.0202(3) Uani 1 1 d .
C2 C 0.2609(3) 0.03437(13) 0.16145(11) 0.0236(4) Uani 1 1 d .
C3 C 0.0800(3) 0.01335(17) 0.19663(13) 0.0353(5) Uani 1 1 d .
H3 H -0.0330 0.0429 0.1761 0.042 Uiso 1 1 calc R
C4 C 0.0679(3) -0.05168(17) 0.26233(13) 0.0352(5) Uani 1 1 d .
H4 H -0.0536 -0.0660 0.2857 0.042 Uiso 1 1 calc R
C5 C 0.2358(3) -0.09550(13) 0.29340(11) 0.0230(3) Uani 1 1 d .
C6 C 0.4155(3) -0.07704(17) 0.25607(13) 0.0331(5) Uani 1 1 d .
H6 H 0.5279 -0.1081 0.2755 0.040 Uiso 1 1 calc R
C7 C 0.4280(3) -0.01266(16) 0.19005(13) 0.0336(4) Uani 1 1 d .
H7 H 0.5486 -0.0009 0.1648 0.040 Uiso 1 1 calc R
C8 C -0.2230(2) 0.34217(12) 0.13062(10) 0.0192(3) Uani 1 1 d .
C9 C 0.3042(10) 0.5949(6) -0.0026(4) 0.140(2) Uani 0.924(4) 1 d P
H9A H 0.2939 0.5412 -0.0417 0.168 Uiso 0.924(4) 1 calc PR
H9B H 0.3206 0.6543 -0.0346 0.168 Uiso 0.924(4) 1 calc PR
C10 C 0.1209(10) 0.6015(6) 0.0448(4) 0.131(2) Uani 0.924(4) 1 d P
H10A H 0.0902 0.5380 0.0680 0.157 Uiso 0.924(4) 1 calc PR
H10B H 0.0150 0.6197 0.0075 0.157 Uiso 0.924(4) 1 calc PR
C11 C 0.1338(11) 0.6739(6) 0.1131(5) 0.145(3) Uani 0.924(4) 1 d P
H11A H 0.0155 0.6706 0.1466 0.174 Uiso 0.924(4) 1 calc PR
H11B H 0.1424 0.7389 0.0896 0.174 Uiso 0.924(4) 1 calc PR
C12 C 0.3096(9) 0.6557(4) 0.1676(4) 0.117(2) Uani 0.924(4) 1 d P
H12A H 0.3220 0.7082 0.2078 0.141 Uiso 0.924(4) 1 calc PR
H12B H 0.2915 0.5953 0.1980 0.141 Uiso 0.924(4) 1 calc PR
C13 C 0.4936(9) 0.6495(5) 0.1164(4) 0.118(2) Uani 0.924(4) 1 d P
H13A H 0.5237 0.7135 0.0941 0.141 Uiso 0.924(4) 1 calc PR
H13B H 0.6018 0.6300 0.1519 0.141 Uiso 0.924(4) 1 calc PR
C14 C 0.4756(10) 0.5805(5) 0.0481(4) 0.128(2) Uani 0.924(4) 1 d P
H14A H 0.5913 0.5856 0.0132 0.154 Uiso 0.924(4) 1 calc PR
H14B H 0.4723 0.5150 0.0708 0.154 Uiso 0.924(4) 1 calc PR
O1 O 0.28392(16) 0.30953(8) 0.00983(7) 0.0184(2) Uani 1 1 d .
O2 O -0.05588(19) 0.36597(9) -0.07080(8) 0.0250(3) Uani 1 1 d .
O3 O 0.11682(17) 0.18900(10) -0.10119(8) 0.0245(3) Uani 1 1 d .
O4 O -0.05606(19) 0.32704(10) 0.10067(8) 0.0262(3) Uani 1 1 d .
O5 O 0.11665(18) 0.14912(10) 0.07168(9) 0.0255(3) Uani 1 1 d .
V1 V 0.06583(3) 0.264617(16) 0.001406(17) 0.01343(8) Uani 1 1 d .

loop_
_atom_site_aniso_label
_atom_site_aniso_U_11
_atom_site_aniso_U_22
_atom_site_aniso_U_33
_atom_site_aniso_U_23
_atom_site_aniso_U_13
_atom_site_aniso_U_12
C1 0.0179(7) 0.0235(7) 0.0193(7) 0.0064(6) -0.0013(6) -0.0009(6)
C2 0.0187(8) 0.0279(8) 0.0241(8) 0.0114(7) 0.0008(6) -0.0008(7)
C3 0.0150(8) 0.0500(12) 0.0409(11) 0.0277(9) 0.0005(8) 0.0026(9)
C4 0.0143(8) 0.0533(12) 0.0381(11) 0.0270(9) 0.0039(8) -0.0007(9)
C5 0.0178(7) 0.0291(8) 0.0219(8) 0.0103(7) 0.0009(6) 0.0001(7)
C6 0.0149(8) 0.0473(11) 0.0372(10) 0.0237(9) 0.0021(8) 0.0050(8)
C7 0.0159(8) 0.0469(11) 0.0379(10) 0.0225(9) 0.0064(8) 0.0021(8)
C8 0.0181(7) 0.0228(7) 0.0166(7) -0.0041(6) 0.0006(6) 0.0010(6)
C9 0.139(6) 0.180(6) 0.102(4) -0.024(5) -0.008(5) 0.005(5)
C10 0.108(4) 0.170(6) 0.115(5) 0.028(5) -0.024(4) -0.028(5)
C11 0.132(5) 0.161(7) 0.141(6) 0.036(5) 0.027(4) 0.071(5)
C12 0.137(5) 0.097(4) 0.119(5) -0.026(3) -0.002(4) 0.013(4)
C13 0.096(4) 0.129(5) 0.128(5) 0.029(4) -0.010(3) -0.037(4)
C14 0.105(4) 0.170(6) 0.110(4) -0.014(5) 0.005(4) 0.024(5)
O1 0.0136(5) 0.0203(5) 0.0214(5) -0.0023(5) -0.0002(5) 0.0004(4)
O2 0.0181(6) 0.0263(6) 0.0307(6) 0.0132(5) -0.0041(5) 0.0000(5)
O3 0.0163(6) 0.0343(7) 0.0229(6) -0.0124(5) 0.0004(4) 0.0000(5)
O4 0.0166(6) 0.0371(7) 0.0249(6) -0.0153(5) 0.0035(5) -0.0013(6)
O5 0.0166(6) 0.0283(6) 0.0315(7) 0.0151(6) -0.0023(5) -0.0012(5)
V1 0.01036(12) 0.01651(13) 0.01341(12) -0.00032(11) -0.00014(11) 0.00100(8)

loop_
_atom_type_symbol
_atom_type_description
_atom_type_scat_dispersion_real
_atom_type_scat_dispersion_imag
_atom_type_scat_source
C C 0.0033 0.0016 'International Tables Vol C Tables 4.2.6.8 and 6.1.1.4'
O O 0.0106 0.0060 'International Tables Vol C Tables 4.2.6.8 and 6.1.1.4'
V V 0.3005 0.5294 'International Tables Vol C Tables 4.2.6.8 and 6.1.1.4'
H H 0.0000 0.0000 'International Tables Vol C Tables 4.2.6.8 and 6.1.1.4'

loop_
_geom_angle_atom_site_label_1
_geom_angle_atom_site_label_2
_geom_angle_atom_site_label_3
_geom_angle
_geom_angle_site_symmetry_1
_geom_angle_site_symmetry_3
O2 C1 O5 125.77(14) 4 .
O2 C1 C2 117.60(15) 4 .
O5 C1 C2 116.62(15) . .
C3 C2 C7 119.87(15) . .
C3 C2 C1 119.66(16) . .
C7 C2 C1 120.40(15) . .
C4 C3 C2 119.88(18) . .
C4 C3 H3 120.1 . .
C2 C3 H3 120.1 . .
C3 C4 C5 120.33(18) . .
C3 C4 H4 119.8 . .
C5 C4 H4 119.8 . .
C4 C5 C6 119.61(15) . .
C4 C5 C8 119.66(15) . 3_545
C6 C5 C8 120.65(15) . 3_545
C7 C6 C5 120.20(17) . .
C7 C6 H6 119.9 . .
C5 C6 H6 119.9 . .
C6 C7 C2 120.02(17) . .
C6 C7 H7 120.0 . .
C2 C7 H7 120.0 . .
O4 C8 O3 125.75(14) . 4_455
O4 C8 C5 117.52(14) . 3
O3 C8 C5 116.71(14) 4_455 3
C14 C9 C10 113.9(5) . .
C14 C9 H9A 108.8 . .
C10 C9 H9A 108.8 . .
C14 C9 H9B 108.8 . .
C10 C9 H9B 108.8 . .
H9A C9 H9B 107.7 . .
C9 C10 C11 112.1(6) . .
C9 C10 H10A 109.2 . .
C11 C10 H10A 109.2 . .
C9 C10 H10B 109.2 . .
C11 C10 H10B 109.2 . .
H10A C10 H10B 107.9 . .
C10 C11 C12 111.5(5) . .
C10 C11 H11A 109.3 . .
C12 C11 H11A 109.3 . .
C10 C11 H11B 109.3 . .
C12 C11 H11B 109.3 . .
H11A C11 H11B 108.0 . .
C13 C12 C11 110.8(5) . .
C13 C12 H12A 109.5 . .
C11 C12 H12A 109.5 . .
C13 C12 H12B 109.5 . .
C11 C12 H12B 109.5 . .
H12A C12 H12B 108.1 . .
C14 C13 C12 112.3(5) . .
C14 C13 H13A 109.1 . .
C12 C13 H13A 109.1 . .
C14 C13 H13B 109.1 . .
C12 C13 H13B 109.1 . .
H13A C13 H13B 107.9 . .
C9 C14 C13 114.0(6) . .
C9 C14 H14A 108.7 . .
C13 C14 H14A 108.7 . .
C9 C14 H14B 108.7 . .
C13 C14 H14B 108.7 . .
H14A C14 H14B 107.6 . .
V1 O1 V1 128.74(6) . 4
C1 O2 V1 137.78(11) 4_455 .
C8 O3 V1 129.85(10) 4 .
C8 O4 V1 139.26(11) . .
C1 O5 V1 130.92(11) . .
O1 V1 O5 95.55(5) . .
O1 V1 O3 96.22(6) . .
O5 V1 O3 91.45(6) . .
O1 V1 O2 99.54(6) . .
O5 V1 O2 164.90(6) . .
O3 V1 O2 87.33(6) . .
O1 V1 O4 98.78(6) . .
O5 V1 O4 87.70(6) . .
O3 V1 O4 164.99(5) . .
O2 V1 O4 89.60(6) . .
O1 V1 O1 174.63(3) . 4_455
O5 V1 O1 80.08(5) . 4_455
O3 V1 O1 80.86(5) . 4_455
O2 V1 O1 84.87(5) . 4_455
O4 V1 O1 84.24(5) . 4_455

loop_
_geom_bond_atom_site_label_1
_geom_bond_atom_site_label_2
_geom_bond_distance
_geom_bond_site_symmetry_2
C1 O2 1.255(2) 4
C1 O5 1.263(2) .
C1 C2 1.495(2) .
C2 C3 1.386(2) .
C2 C7 1.387(3) .
C3 C4 1.385(2) .
C3 H3 0.9300 .
C4 C5 1.385(3) .
C4 H4 0.9300 .
C5 C6 1.387(2) .
C5 C8 1.493(2) 3_545
C6 C7 1.383(3) .
C6 H6 0.9300 .
C7 H7 0.9300 .
C8 O4 1.252(2) .
C8 O3 1.264(2) 4_455
C8 C5 1.493(2) 3
C9 C14 1.438(9) .
C9 C10 1.466(9) .
C9 H9A 0.9700 .
C9 H9B 0.9700 .
C10 C11 1.483(9) .
C10 H10A 0.9700 .
C10 H10B 0.9700 .
C11 C12 1.505(9) .
C11 H11A 0.9700 .
C11 H11B 0.9700 .
C12 C13 1.502(8) .
C12 H12A 0.9700 .
C12 H12B 0.9700 .
C13 C14 1.454(8) .
C13 H13A 0.9700 .
C13 H13B 0.9700 .
C14 H14A 0.9700 .
C14 H14B 0.9700 .
O1 V1 1.6141(11) .
O1 V1 2.1806(11) 4
O2 C1 1.255(2) 4_455
O2 V1 1.9915(12) .
O3 C8 1.264(2) 4
O3 V1 1.9785(12) .
O4 V1 1.9918(12) .
O5 V1 1.9759(13) .
V1 O1 2.1806(11) 4_455
